data_7233425
loop_
_publ_author_name
'Vaganova, Tamara A.'
'Gatilov, Yurij V.'
'Benassi, Enrico'
'Chuikov, Igor P.'
'Pishchur, Denis P.'
'Malykhin, Evgenij V.'

_publ_section_title
;
 Impact of molecular packing rearrangement on solid-state fluorescence:
 polyhalogenated N-hetarylamines vs. their co-crystals with 18-crown-6
;
_journal_issue 39
_journal_name_full CrystEngComm
_journal_page_first 5931
_journal_paper_doi 10.1039/C9CE00645A
_journal_volume 21
_journal_year 2019
_chemical_formula_moiety '2(C9 H6 F2 N3), C12 H24 O6'
_chemical_formula_sum 'C30 H36 F4 N4 O6'
_chemical_formula_weight 624.63
_chemical_melting_point 391
_chemical_name_systematic
;
2-amino-5,7-difluoroquinoline 18-crown-6, associate 2:1
;
_space_group_crystal_system monoclinic
_space_group_IT_number 14
_space_group_name_Hall '-P 2yn'
_space_group_name_H-M_alt 'P 1 21/n 1'
_symmetry_space_group_name_Hall '-P 2yn'
_symmetry_space_group_name_H-M 'P 1 21/n 1'
_atom_sites_solution_hydrogens mixed
_atom_sites_solution_primary direct
_atom_sites_solution_secondary difmap
_audit_creation_method SHELXL-2014/7
_audit_update_record
;
2019-04-22 deposited with the CCDC.    2019-08-23 downloaded from the CCDC.
;
_cell_angle_alpha 90
_cell_angle_beta 106.549(2)
_cell_angle_gamma 90
_cell_formula_units_Z 2
_cell_length_a 12.6301(5)
_cell_length_b 8.1303(3)
_cell_length_c 15.8162(6)
_cell_measurement_reflns_used 9909
_cell_measurement_temperature 296(2)
_cell_measurement_theta_max 28.00
_cell_measurement_theta_min 2.43
_cell_volume 1556.83(10)
_computing_cell_refinement 'Bruker SAINT'
_computing_data_collection 'Bruker APEX2'
_computing_data_reduction 'Bruker SAINT'
_computing_molecular_graphics 'Bruker SHELXTL'
_computing_publication_material 'Bruker SHELXTL'
_computing_structure_refinement 'SHELXL-2014/7 (Sheldrick, 2014)'
_computing_structure_solution 'SHELXS-97 (Sheldrick, 2008)'
_diffrn_ambient_temperature 296(2)
_diffrn_measured_fraction_theta_full 1.000
_diffrn_measured_fraction_theta_max 0.999
_diffrn_measurement_device_type 'Bruker APEX-II CCD'
_diffrn_measurement_method '\f and \w scans'
_diffrn_radiation_type MoK\a
_diffrn_radiation_wavelength 0.71073
_diffrn_reflns_av_R_equivalents 0.0422
_diffrn_reflns_av_unetI/netI 0.0226
_diffrn_reflns_Laue_measured_fraction_full 1.000
_diffrn_reflns_Laue_measured_fraction_max 0.999
_diffrn_reflns_limit_h_max 16
_diffrn_reflns_limit_h_min -16
_diffrn_reflns_limit_k_max 10
_diffrn_reflns_limit_k_min -10
_diffrn_reflns_limit_l_max 20
_diffrn_reflns_limit_l_min -20
_diffrn_reflns_number 27327
_diffrn_reflns_point_group_measured_fraction_full 1.000
_diffrn_reflns_point_group_measured_fraction_max 0.999
_diffrn_reflns_theta_full 25.242
_diffrn_reflns_theta_max 28.016
_diffrn_reflns_theta_min 1.829
_exptl_absorpt_coefficient_mu 0.109
_exptl_absorpt_correction_T_max 0.9281
_exptl_absorpt_correction_T_min 0.8688
_exptl_absorpt_correction_type multi-scan
_exptl_absorpt_process_details SADABS-2008/1
_exptl_crystal_colour colourless
_exptl_crystal_density_diffrn 1.332
_exptl_crystal_description prism
_exptl_crystal_F_000 656
_exptl_crystal_size_max 0.580
_exptl_crystal_size_mid 0.560
_exptl_crystal_size_min 0.420
_refine_diff_density_max 0.205
_refine_diff_density_min -0.181
_refine_diff_density_rms 0.036
_refine_ls_extinction_method none
_refine_ls_goodness_of_fit_ref 0.994
_refine_ls_hydrogen_treatment mixed
_refine_ls_matrix_type full
_refine_ls_number_parameters 207
_refine_ls_number_reflns 3766
_refine_ls_number_restraints 2
_refine_ls_restrained_S_all 0.994
_refine_ls_R_factor_all 0.0532
_refine_ls_R_factor_gt 0.0404
_refine_ls_shift/su_max 0.000
_refine_ls_shift/su_mean 0.000
_refine_ls_structure_factor_coef Fsqd
_refine_ls_weighting_details 'w=1/[\s^2^(Fo^2^)+(0.0577P)^2^+0.3941P] where P=(Fo^2^+2Fc^2^)/3'
_refine_ls_weighting_scheme calc
_refine_ls_wR_factor_gt 0.1088
_refine_ls_wR_factor_ref 0.1224
_reflns_Friedel_coverage 0.000
_reflns_number_gt 2962
_reflns_number_total 3766
_reflns_threshold_expression 'I > 2\s(I)'
_cod_data_source_file c9ce00645a2.cif
_cod_data_source_block 2Fxcr-M16_1
_cod_depositor_comments 'Adding full bibliography for 7233421--7233432.cif.'
_cod_database_code 7233425
_shelx_shelxl_version_number 2014/7
_shelx_space_group_comment
;
The symmetry employed for this shelxl refinement is uniquely defined
by the following loop, which should always be used as a source of
symmetry information in preference to the above space-group names.
They are only intended as comments.
;
_shelx_estimated_absorpt_t_min 0.940
_shelx_estimated_absorpt_t_max 0.956

loop_
_space_group_symop_operation_xyz
'x, y, z'
'-x+1/2, y+1/2, -z+1/2'
'-x, -y, -z'
'x-1/2, -y-1/2, z-1/2'

loop_
_atom_site_label
_atom_site_type_symbol
_atom_site_fract_x
_atom_site_fract_y
_atom_site_fract_z
_atom_site_U_iso_or_equiv
_atom_site_adp_type
_atom_site_occupancy
_atom_site_site_symmetry_order
_atom_site_calc_flag
_atom_site_refinement_flags_posn
_atom_site_refinement_flags_adp
C1 C 0.20270(10) 0.32882(15) 0.50853(8) 0.0407(3) Uani 1 1 d . .
F1 F 0.54830(8) 0.19279(16) 0.43066(7) 0.0823(3) Uani 1 1 d . .
N1 N 0.28533(9) 0.36983(14) 0.57817(7) 0.0427(3) Uani 1 1 d . .
F2 F 0.66915(8) 0.41666(17) 0.71470(6) 0.0819(3) Uani 1 1 d . .
N2 N 0.09896(10) 0.34285(18) 0.51412(9) 0.0540(3) Uani 1 1 d D .
H2A H 0.0905(15) 0.382(2) 0.5616(8) 0.067(5) Uiso 1 1 d D .
H2B H 0.0441(11) 0.328(2) 0.4692(8) 0.063(5) Uiso 1 1 d D .
C2 C 0.22029(11) 0.26528(17) 0.42910(8) 0.0458(3) Uani 1 1 d . .
H2 H 0.1604 0.2424 0.3806 0.055 Uiso 1 1 calc R U
C3A C 0.41460(11) 0.27879(16) 0.49891(8) 0.0421(3) Uani 1 1 d . .
C3 C 0.32410(12) 0.23888(18) 0.42513(8) 0.0481(3) Uani 1 1 d . .
H3 H 0.3363 0.1949 0.3745 0.058 Uiso 1 1 calc R U
C4 C 0.52605(12) 0.2590(2) 0.50254(9) 0.0530(3) Uani 1 1 d . .
C5 C 0.61198(12) 0.3037(2) 0.57231(10) 0.0592(4) Uani 1 1 d . .
H5 H 0.6850 0.2899 0.5722 0.071 Uiso 1 1 calc R U
C6 C 0.58411(11) 0.3711(2) 0.64385(9) 0.0538(3) Uani 1 1 d . .
C7A C 0.39072(10) 0.34721(15) 0.57382(8) 0.0388(3) Uani 1 1 d . .
C7 C 0.47913(11) 0.39422(19) 0.64704(8) 0.0481(3) Uani 1 1 d . .
H7 H 0.4654 0.4404 0.6967 0.058 Uiso 1 1 calc R U
O1 O 0.03533(8) 0.40846(14) 0.68331(6) 0.0560(3) Uani 1 1 d . .
O2 O 0.11504(8) 0.71654(13) 0.63519(6) 0.0499(2) Uani 1 1 d . .
O3 O 0.12891(8) 0.75111(11) 0.45443(6) 0.0487(2) Uani 1 1 d . .
C8 C 0.06254(12) 0.5474(2) 0.73887(8) 0.0518(3) Uani 1 1 d . .
H8A H 0.0843 0.5131 0.8001 0.062 Uiso 1 1 calc R U
H8B H -0.0011 0.6192 0.7294 0.062 Uiso 1 1 calc R U
C9 C 0.15539(12) 0.6366(2) 0.71828(9) 0.0529(3) Uani 1 1 d . .
H9A H 0.1862 0.7172 0.7639 0.064 Uiso 1 1 calc R U
H9B H 0.2133 0.5596 0.7163 0.064 Uiso 1 1 calc R U
C10 C 0.20285(12) 0.7895(2) 0.60887(10) 0.0563(4) Uani 1 1 d . .
H10A H 0.2559 0.7056 0.6051 0.068 Uiso 1 1 calc R U
H10B H 0.2404 0.8696 0.6526 0.068 Uiso 1 1 calc R U
C11 C 0.15971(13) 0.87175(18) 0.52161(10) 0.0558(4) Uani 1 1 d . .
H11A H 0.0962 0.9389 0.5215 0.067 Uiso 1 1 calc R U
H11B H 0.2161 0.9428 0.5107 0.067 Uiso 1 1 calc R U
C12 C 0.08237(14) 0.8190(2) 0.36992(10) 0.0598(4) Uani 1 1 d . .
H12A H 0.1345 0.8939 0.3555 0.072 Uiso 1 1 calc R U
H12B H 0.0161 0.8803 0.3690 0.072 Uiso 1 1 calc R U
C13 C 0.05478(14) 0.6833(2) 0.30411(10) 0.0604(4) Uani 1 1 d . .
H13A H 0.0352 0.7283 0.2449 0.072 Uiso 1 1 calc R U
H13B H 0.1184 0.6120 0.3113 0.072 Uiso 1 1 calc R U

loop_
_atom_site_aniso_label
_atom_site_aniso_U_11
_atom_site_aniso_U_22
_atom_site_aniso_U_33
_atom_site_aniso_U_23
_atom_site_aniso_U_13
_atom_site_aniso_U_12
C1 0.0403(6) 0.0418(6) 0.0417(6) 0.0047(5) 0.0145(5) 0.0022(5)
F1 0.0602(6) 0.1302(9) 0.0672(6) -0.0267(6) 0.0354(5) 0.0064(6)
N1 0.0401(5) 0.0526(6) 0.0379(5) 0.0002(4) 0.0152(4) 0.0038(5)
F2 0.0462(5) 0.1350(10) 0.0568(5) -0.0114(6) 0.0020(4) -0.0084(6)
N2 0.0384(6) 0.0732(8) 0.0515(7) -0.0053(6) 0.0147(5) 0.0031(6)
C2 0.0460(7) 0.0527(7) 0.0372(6) -0.0013(5) 0.0092(5) -0.0026(6)
C3A 0.0428(6) 0.0479(7) 0.0388(6) 0.0022(5) 0.0169(5) 0.0018(5)
C3 0.0524(7) 0.0588(8) 0.0371(6) -0.0049(5) 0.0191(5) -0.0008(6)
C4 0.0484(8) 0.0707(9) 0.0467(7) -0.0012(6) 0.0244(6) 0.0053(7)
C5 0.0390(7) 0.0822(11) 0.0595(8) 0.0041(8) 0.0192(6) 0.0045(7)
C6 0.0422(7) 0.0730(10) 0.0428(7) 0.0043(6) 0.0065(5) -0.0029(6)
C7A 0.0401(6) 0.0435(6) 0.0351(5) 0.0053(5) 0.0143(5) 0.0028(5)
C7 0.0462(7) 0.0628(8) 0.0364(6) -0.0012(6) 0.0136(5) -0.0010(6)
O1 0.0535(6) 0.0713(7) 0.0500(5) -0.0060(5) 0.0259(4) -0.0051(5)
O2 0.0400(5) 0.0659(6) 0.0433(5) 0.0002(4) 0.0111(4) -0.0047(4)
O3 0.0523(5) 0.0468(5) 0.0493(5) 0.0044(4) 0.0182(4) -0.0030(4)
C8 0.0498(7) 0.0714(9) 0.0350(6) -0.0010(6) 0.0135(5) 0.0066(7)
C9 0.0453(7) 0.0722(9) 0.0378(6) -0.0054(6) 0.0063(5) 0.0007(7)
C10 0.0465(7) 0.0663(9) 0.0565(8) -0.0114(7) 0.0153(6) -0.0174(7)
C11 0.0600(9) 0.0468(7) 0.0670(9) -0.0041(7) 0.0282(7) -0.0103(6)
C12 0.0655(9) 0.0600(9) 0.0570(8) 0.0158(7) 0.0225(7) -0.0029(7)
C13 0.0600(9) 0.0803(10) 0.0469(7) 0.0098(7) 0.0250(7) -0.0054(8)

loop_
_atom_type_symbol
_atom_type_description
_atom_type_scat_dispersion_real
_atom_type_scat_dispersion_imag
_atom_type_scat_source
C C 0.0033 0.0016 'International Tables Vol C Tables 4.2.6.8 and 6.1.1.4'
H H 0.0000 0.0000 'International Tables Vol C Tables 4.2.6.8 and 6.1.1.4'
N N 0.0061 0.0033 'International Tables Vol C Tables 4.2.6.8 and 6.1.1.4'
O O 0.0106 0.0060 'International Tables Vol C Tables 4.2.6.8 and 6.1.1.4'
F F 0.0171 0.0103 'International Tables Vol C Tables 4.2.6.8 and 6.1.1.4'

loop_
_geom_angle_atom_site_label_1
_geom_angle_atom_site_label_2
_geom_angle_atom_site_label_3
_geom_angle
_geom_angle_site_symmetry_1
_geom_angle_site_symmetry_3
N1 C1 N2 118.41(11) . .
N1 C1 C2 122.48(11) . .
N2 C1 C2 119.08(12) . .
C1 N1 C7A 118.19(10) . .
C1 N2 H2A 117.4(12) . .
C1 N2 H2B 120.8(12) . .
H2A N2 H2B 121.0(17) . .
C3 C2 C1 119.61(12) . .
C3 C2 H2 120.2 . .
C1 C2 H2 120.2 . .
C4 C3A C7A 117.46(12) . .
C4 C3A C3 124.88(12) . .
C7A C3A C3 117.64(12) . .
C2 C3 C3A 119.46(12) . .
C2 C3 H3 120.3 . .
C3A C3 H3 120.3 . .
F1 C4 C5 118.57(13) . .
F1 C4 C3A 117.14(13) . .
C5 C4 C3A 124.29(13) . .
C4 C5 C6 115.96(13) . .
C4 C5 H5 122.0 . .
C6 C5 H5 122.0 . .
C7 C6 F2 118.81(13) . .
C7 C6 C5 124.25(13) . .
F2 C6 C5 116.94(13) . .
N1 C7A C7 118.46(11) . .
N1 C7A C3A 122.55(11) . .
C7 C7A C3A 118.99(11) . .
C6 C7 C7A 119.04(12) . .
C6 C7 H7 120.5 . .
C7A C7 H7 120.5 . .
C8 O1 C13 113.27(11) . 3_566
C10 O2 C9 110.92(11) . .
C12 O3 C11 113.01(11) . .
O1 C8 C9 108.67(11) . .
O1 C8 H8A 110.0 . .
C9 C8 H8A 110.0 . .
O1 C8 H8B 110.0 . .
C9 C8 H8B 110.0 . .
H8A C8 H8B 108.3 . .
O2 C9 C8 109.05(11) . .
O2 C9 H9A 109.9 . .
C8 C9 H9A 109.9 . .
O2 C9 H9B 109.9 . .
C8 C9 H9B 109.9 . .
H9A C9 H9B 108.3 . .
O2 C10 C11 110.42(12) . .
O2 C10 H10A 109.6 . .
C11 C10 H10A 109.6 . .
O2 C10 H10B 109.6 . .
C11 C10 H10B 109.6 . .
H10A C10 H10B 108.1 . .
O3 C11 C10 109.51(12) . .
O3 C11 H11A 109.8 . .
C10 C11 H11A 109.8 . .
O3 C11 H11B 109.8 . .
C10 C11 H11B 109.8 . .
H11A C11 H11B 108.2 . .
O3 C12 C13 108.87(13) . .
O3 C12 H12A 109.9 . .
C13 C12 H12A 109.9 . .
O3 C12 H12B 109.9 . .
C13 C12 H12B 109.9 . .
H12A C12 H12B 108.3 . .
O1 C13 C12 109.17(12) 3_566 .
O1 C13 H13A 109.8 3_566 .
C12 C13 H13A 109.8 . .
O1 C13 H13B 109.8 3_566 .
C12 C13 H13B 109.8 . .
H13A C13 H13B 108.3 . .

loop_
_geom_bond_atom_site_label_1
_geom_bond_atom_site_label_2
_geom_bond_distance
_geom_bond_site_symmetry_2
C1 N1 1.3261(16) .
C1 N2 1.3430(17) .
C1 C2 1.4331(18) .
F1 C4 1.3578(16) .
N1 C7A 1.3647(15) .
F2 C6 1.3641(16) .
N2 H2A 0.850(9) .
N2 H2B 0.848(9) .
C2 C3 1.3476(19) .
C2 H2 0.9300 .
C3A C4 1.4016(19) .
C3A C7A 1.4170(17) .
C3A C3 1.4190(19) .
C3 H3 0.9300 .
C4 C5 1.358(2) .
C5 C6 1.390(2) .
C5 H5 0.9300 .
C6 C7 1.3543(19) .
C7A C7 1.4133(17) .
C7 H7 0.9300 .
O1 C8 1.4120(18) .
O1 C13 1.4213(18) 3_566
O2 C10 1.4207(17) .
O2 C9 1.4240(17) .
O3 C12 1.4105(17) .
O3 C11 1.4166(17) .
C8 C9 1.492(2) .
C8 H8A 0.9700 .
C8 H8B 0.9700 .
C9 H9A 0.9700 .
C9 H9B 0.9700 .
C10 C11 1.490(2) .
C10 H10A 0.9700 .
C10 H10B 0.9700 .
C11 H11A 0.9700 .
C11 H11B 0.9700 .
C12 C13 1.489(2) .
C12 H12A 0.9700 .
C12 H12B 0.9700 .
C13 O1 1.4213(18) 3_566
C13 H13A 0.9700 .
C13 H13B 0.9700 .

loop_
_geom_torsion_atom_site_label_1
_geom_torsion_atom_site_label_2
_geom_torsion_atom_site_label_3
_geom_torsion_atom_site_label_4
_geom_torsion
_geom_torsion_site_symmetry_1
_geom_torsion_site_symmetry_4
N2 C1 N1 C7A 176.62(12) . .
C2 C1 N1 C7A -1.26(19) . .
N1 C1 C2 C3 2.9(2) . .
N2 C1 C2 C3 -174.98(13) . .
C1 C2 C3 C3A -1.8(2) . .
C4 C3A C3 C2 -179.19(14) . .
C7A C3A C3 C2 -0.7(2) . .
C7A C3A C4 F1 179.74(13) . .
C3 C3A C4 F1 -1.8(2) . .
C7A C3A C4 C5 -1.2(2) . .
C3 C3A C4 C5 177.33(15) . .
F1 C4 C5 C6 179.85(15) . .
C3A C4 C5 C6 0.8(3) . .
C4 C5 C6 C7 -0.3(3) . .
C4 C5 C6 F2 179.94(15) . .
C1 N1 C7A C7 178.56(12) . .
C1 N1 C7A C3A -1.38(18) . .
C4 C3A C7A N1 -179.02(12) . .
C3 C3A C7A N1 2.39(19) . .
C4 C3A C7A C7 1.04(19) . .
C3 C3A C7A C7 -177.55(12) . .
F2 C6 C7 C7A -179.98(13) . .
C5 C6 C7 C7A 0.2(2) . .
N1 C7A C7 C6 179.44(13) . .
C3A C7A C7 C6 -0.6(2) . .
C13 O1 C8 C9 -178.35(12) 3_566 .
C10 O2 C9 C8 -174.20(12) . .
O1 C8 C9 O2 72.22(15) . .
C9 O2 C10 C11 179.61(12) . .
C12 O3 C11 C10 177.27(12) . .
O2 C10 C11 O3 -73.13(16) . .
C11 O3 C12 C13 179.01(12) . .
O3 C12 C13 O1 69.69(16) . 3_566
